data_4121247
loop_
_publ_author_name
'Manik Lal Saha'
'Michael Schmittel'

_publ_section_title
;
 From 3-Fold Completive Self-Sorting of a Nine-Component Library to a
 Seven-Component Scalene Quadrilateral
;
_journal_name_full 'Journal of the American Chemical Society'
_journal_page_first 17743
_journal_page_last 17746
_journal_paper_doi 10.1021/ja410425k
_journal_volume 135
_journal_year 2013
_chemical_formula_moiety 'C63 H47 N5 O4 Zn, 2(C F3 S O3), 3(C H2 Cl2)'
_chemical_formula_sum 'C68 H53 Cl6 F6 N5 O10 S2 Zn'
_chemical_formula_weight 1556.34
_chemical_name_systematic
; 
 ? 
;
_space_group_IT_number 2
_symmetry_cell_setting triclinic
_symmetry_space_group_name_Hall '-P 1'
_symmetry_space_group_name_H-M 'P -1'
_atom_sites_solution_hydrogens geom
_atom_sites_solution_primary direct
_atom_sites_solution_secondary difmap
_audit_creation_method SHELXL-97
_cell_angle_alpha 66.37(6)
_cell_angle_beta 72.31(5)
_cell_angle_gamma 84.94(7)
_cell_formula_units_Z 2
_cell_length_a 15.252(6)
_cell_length_b 15.684(11)
_cell_length_c 16.260(7)
_cell_measurement_temperature 293(2)
_cell_volume 3392(4)
_computing_structure_refinement 'SHELXL-97 (Sheldrick, 1997)'
_computing_structure_solution 'SHELXS-97 (Sheldrick, 1990)'
_diffrn_ambient_temperature 293(2)
_diffrn_measured_fraction_theta_full 0.927
_diffrn_measured_fraction_theta_max 0.927
_diffrn_radiation_monochromator graphite
_diffrn_radiation_source 'fine-focus sealed tube'
_diffrn_radiation_type MoK\a
_diffrn_radiation_wavelength 0.71073
_diffrn_reflns_av_R_equivalents 0.0000
_diffrn_reflns_av_sigmaI/netI 0.1233
_diffrn_reflns_limit_h_max 19
_diffrn_reflns_limit_h_min -18
_diffrn_reflns_limit_k_max 20
_diffrn_reflns_limit_k_min -17
_diffrn_reflns_limit_l_max 20
_diffrn_reflns_limit_l_min 0
_diffrn_reflns_number 13745
_diffrn_reflns_theta_full 27.00
_diffrn_reflns_theta_max 27.00
_diffrn_reflns_theta_min 2.79
_exptl_absorpt_coefficient_mu 0.739
_exptl_absorpt_correction_type none
_exptl_crystal_colour brown
_exptl_crystal_density_diffrn 1.524
_exptl_crystal_description block
_exptl_crystal_F_000 1588
_exptl_crystal_size_max 0.24
_exptl_crystal_size_mid 0.22
_exptl_crystal_size_min 0.14
_refine_diff_density_max 2.879
_refine_diff_density_min -0.768
_refine_diff_density_rms 0.199
_refine_ls_extinction_coef 0.015(2)
_refine_ls_extinction_expression Fc^*^=kFc[1+0.001xFc^2^\l^3^/sin(2\q)]^-1/4^
_refine_ls_extinction_method SHELXL
_refine_ls_goodness_of_fit_ref 1.255
_refine_ls_hydrogen_treatment constr
_refine_ls_matrix_type full
_refine_ls_number_parameters 888
_refine_ls_number_reflns 13745
_refine_ls_number_restraints 0
_refine_ls_restrained_S_all 1.255
_refine_ls_R_factor_all 0.1778
_refine_ls_R_factor_gt 0.1278
_refine_ls_shift/su_max 0.005
_refine_ls_shift/su_mean 0.000
_refine_ls_structure_factor_coef Fsqd
_refine_ls_weighting_details 'calc w=1/[\s^2^(Fo^2^)+(0.2000P)^2^] where P=(Fo^2^+2Fc^2^)/3'
_refine_ls_weighting_scheme calc
_refine_ls_wR_factor_gt 0.3878
_refine_ls_wR_factor_ref 0.4032
_reflns_number_gt 6909
_reflns_number_total 13745
_reflns_threshold_expression >2sigma(I)
_cod_data_source_file ja410425k_siegen.cif
_cod_data_source_block oc3_1
_cod_original_cell_volume 3393(3)
_cod_database_code 4121247

loop_
_symmetry_equiv_pos_as_xyz
'x, y, z'
'-x, -y, -z'

loop_
_atom_site_label
_atom_site_type_symbol
_atom_site_fract_x
_atom_site_fract_y
_atom_site_fract_z
_atom_site_U_iso_or_equiv
_atom_site_adp_type
_atom_site_occupancy
_atom_site_symmetry_multiplicity
_atom_site_calc_flag
_atom_site_refinement_flags
Zn01 Zn 0.35489(8) 0.14571(8) 0.20589(7) 0.0300(4) Uani 1 1 d .
S13 S 0.8767(2) 0.3048(2) 0.2434(2) 0.0468(7) Uani 1 1 d .
S12 S 0.3788(2) 0.5346(2) 0.1961(2) 0.0521(8) Uani 1 1 d .
Cl2 Cl 0.0671(3) 0.6088(3) 0.1382(3) 0.0788(11) Uani 1 1 d .
Cl11 Cl 0.0693(3) 0.6559(3) 0.2931(3) 0.0813(12) Uani 1 1 d .
Cl56 Cl 0.4003(5) 0.2523(4) 0.6082(6) 0.144(3) Uani 1 1 d .
Cl34 Cl 0.5497(4) 0.3912(3) 0.4884(4) 0.1025(16) Uani 1 1 d .
Cl90 Cl 0.8486(5) 0.4372(3) 0.4820(3) 0.123(2) Uani 1 1 d .
Cl89 Cl 0.7767(5) 0.5550(5) 0.3272(5) 0.128(2) Uani 1 1 d .
O234 O 0.4453(5) 0.1129(5) -0.0256(5) 0.0381(17) Uani 1 1 d .
O123 O 0.3667(5) 0.1859(5) 0.3276(5) 0.0386(17) Uani 1 1 d .
O012 O 0.6233(6) -0.0051(7) 0.3585(6) 0.055(2) Uani 1 1 d .
O013 O 0.1373(5) 0.1867(5) 0.0686(5) 0.0412(17) Uani 1 1 d .
N124 N 0.3087(6) 0.2763(5) 0.1427(5) 0.0307(18) Uani 1 1 d .
N126 N 0.3949(6) 0.0238(5) 0.2996(5) 0.0293(18) Uani 1 1 d .
O68 O 0.8040(7) 0.3073(8) 0.3239(6) 0.068(3) Uani 1 1 d .
N125 N 0.3111(5) 0.0468(5) 0.1662(5) 0.0273(17) Uani 1 1 d .
N127 N 0.1970(6) 0.1445(6) 0.2840(5) 0.0326(18) Uani 1 1 d .
N123 N 0.4820(6) 0.2256(5) 0.1056(5) 0.0329(19) Uani 1 1 d .
O69 O 0.9670(7) 0.3283(7) 0.2370(6) 0.064(2) Uani 1 1 d .
C021 C 0.3829(7) 0.1780(6) -0.0415(6) 0.031(2) Uani 1 1 d .
C800 C 0.0587(7) -0.1093(7) 0.4791(6) 0.035(2) Uani 1 1 d .
C546 C 0.6772(7) 0.0640(8) 0.1174(7) 0.036(2) Uani 1 1 d .
C345 C 0.4955(7) 0.0926(7) 0.3439(6) 0.033(2) Uani 1 1 d .
O65 O 0.4575(8) 0.4891(8) 0.1602(7) 0.082(3) Uani 1 1 d .
C234 C 0.2740(7) 0.0612(7) 0.0993(6) 0.031(2) Uani 1 1 d .
C027 C 0.2914(7) 0.1547(6) 0.0193(6) 0.032(2) Uani 1 1 d .
F126 F 0.8640(9) 0.4839(7) 0.1533(7) 0.101(3) Uani 1 1 d .
C029 C 0.5882(8) 0.0996(7) 0.1204(7) 0.037(2) Uani 1 1 d .
H029 H 0.5387 0.0585 0.1394 0.044 Uiso 1 1 calc R
O67 O 0.2925(6) 0.4842(7) 0.2279(6) 0.060(2) Uani 1 1 d .
C031 C 0.5892(8) 0.0854(8) 0.3400(7) 0.042(3) Uani 1 1 d .
F127 F 0.9089(7) 0.4070(8) 0.0645(6) 0.094(3) Uani 1 1 d .
C033 C 0.2535(8) -0.1144(7) 0.2446(7) 0.038(2) Uani 1 1 d .
C034 C 0.8868(9) -0.1955(9) 0.1698(8) 0.048(3) Uani 1 1 d .
H034 H 0.8967 -0.2589 0.1876 0.057 Uiso 1 1 calc R
C035 C 0.5728(8) 0.1932(7) 0.0959(7) 0.040(3) Uani 1 1 d .
F123 F 0.4700(8) 0.5667(8) 0.2929(7) 0.105(4) Uani 1 1 d .
C038 C 0.0503(9) 0.2365(8) 0.0605(8) 0.048(3) Uani 1 1 d .
H03A H 0.0609 0.3017 0.0430 0.072 Uiso 1 1 calc R
H03B H 0.0034 0.2118 0.1198 0.072 Uiso 1 1 calc R
H03C H 0.0307 0.2279 0.0134 0.072 Uiso 1 1 calc R
C039 C 0.3016(7) -0.0385(6) 0.2387(6) 0.031(2) Uani 1 1 d .
C040 C 0.4017(8) 0.2676(7) -0.1164(6) 0.040(3) Uani 1 1 d .
H040 H 0.4605 0.2853 -0.1581 0.048 Uiso 1 1 calc R
C041 C 0.4573(7) 0.1792(8) 0.3283(7) 0.036(2) Uani 1 1 d .
C042 C 0.1253(8) -0.0678(8) 0.4972(7) 0.039(2) Uani 1 1 d .
H042 H 0.1405 -0.0978 0.5530 0.047 Uiso 1 1 calc R
O66 O 0.3771(9) 0.6325(7) 0.1401(7) 0.081(3) Uani 1 1 d .
O70 O 0.8686(8) 0.2265(7) 0.2219(8) 0.081(3) Uani 1 1 d .
C045 C 0.7818(8) -0.0677(8) 0.1446(7) 0.040(3) Uani 1 1 d .
F128 F 0.7659(7) 0.3973(9) 0.1475(7) 0.106(4) Uani 1 1 d .
F124 F 0.3845(7) 0.4458(5) 0.3686(5) 0.079(3) Uani 1 1 d .
C048 C 0.2098(8) -0.0969(7) 0.1741(7) 0.038(2) Uani 1 1 d .
H048 H 0.1733 -0.1432 0.1771 0.045 Uiso 1 1 calc R
C049 C 0.2225(8) -0.0091(7) 0.0999(7) 0.039(2) Uani 1 1 d .
H049 H 0.1970 0.0026 0.0513 0.047 Uiso 1 1 calc R
C050 C 0.1901(9) 0.3875(7) 0.1254(7) 0.041(3) Uani 1 1 d .
H050 H 0.1286 0.4018 0.1432 0.049 Uiso 1 1 calc R
C051 C 0.7533(8) 0.1257(8) 0.0898(7) 0.042(3) Uani 1 1 d .
C052 C 0.6495(8) 0.2569(8) 0.0716(7) 0.044(3) Uani 1 1 d .
H052 H 0.6396 0.3198 0.0581 0.053 Uiso 1 1 calc R
C053 C 0.3709(7) 0.3408(7) 0.0753(6) 0.033(2) Uani 1 1 d .
C054 C 0.1598(7) 0.2191(7) 0.2411(6) 0.033(2) Uani 1 1 d .
H054 H 0.0961 0.2230 0.2566 0.039 Uiso 1 1 calc R
C055 C -0.0814(9) -0.3329(8) 0.5779(8) 0.051(3) Uani 1 1 d .
H055 H -0.0661 -0.3655 0.6333 0.062 Uiso 1 1 calc R
C056 C 0.6931(8) -0.0326(8) 0.1436(7) 0.041(3) Uani 1 1 d .
H056 H 0.6443 -0.0737 0.1603 0.050 Uiso 1 1 calc R
C057 C 0.4411(7) 0.0112(7) 0.3588(7) 0.036(2) Uani 1 1 d .
C058 C 0.3122(9) 0.2545(9) 0.3574(10) 0.053(3) Uani 1 1 d .
H05A H 0.3238 0.2530 0.4127 0.080 Uiso 1 1 calc R
H05B H 0.2480 0.2405 0.3711 0.080 Uiso 1 1 calc R
H05C H 0.3285 0.3153 0.3082 0.080 Uiso 1 1 calc R
C059 C 0.6428(8) 0.1628(9) 0.3215(8) 0.046(3) Uani 1 1 d .
H059 H 0.7049 0.1574 0.3181 0.055 Uiso 1 1 calc R
C060 C 0.4379(8) -0.0740(7) 0.4355(7) 0.041(3) Uani 1 1 d .
H060 H 0.4705 -0.0798 0.4773 0.049 Uiso 1 1 calc R
C061 C 0.3401(8) -0.1387(7) 0.3827(6) 0.037(2) Uani 1 1 d .
F125 F 0.3218(10) 0.5765(9) 0.3448(9) 0.123(4) Uani 1 1 d .
C063 C 0.1673(7) 0.0151(7) 0.4342(7) 0.037(2) Uani 1 1 d .
H063 H 0.2118 0.0408 0.4469 0.045 Uiso 1 1 calc R
C064 C 0.3475(9) 0.4305(7) 0.0297(8) 0.044(3) Uani 1 1 d .
H064 H 0.3918 0.4743 -0.0178 0.053 Uiso 1 1 calc R
C065 C 0.0786(7) 0.0286(7) 0.3301(6) 0.034(2) Uani 1 1 d .
H065 H 0.0616 0.0629 0.2760 0.040 Uiso 1 1 calc R
C066 C 0.9468(9) -0.0369(10) 0.1141(7) 0.050(3) Uani 1 1 d .
H066 H 0.9963 0.0038 0.0961 0.060 Uiso 1 1 calc R
C067 C 0.8595(8) -0.0009(9) 0.1137(7) 0.043(3) Uani 1 1 d .
C068 C 0.3465(7) -0.0520(6) 0.3090(6) 0.033(2) Uani 1 1 d .
C069 C 0.8418(8) 0.0920(8) 0.0907(8) 0.046(3) Uani 1 1 d .
H069 H 0.8896 0.1337 0.0753 0.055 Uiso 1 1 calc R
C070 C 0.2399(8) 0.3052(8) -0.0669(8) 0.041(2) Uani 1 1 d .
H070 H 0.1935 0.3477 -0.0755 0.049 Uiso 1 1 calc R
C071 C 0.3873(9) -0.1477(7) 0.4484(7) 0.043(3) Uani 1 1 d .
H071 H 0.3836 -0.2037 0.4999 0.052 Uiso 1 1 calc R
C072 C 0.7190(8) -0.0168(11) 0.3586(10) 0.058(3) Uani 1 1 d .
H07A H 0.7520 0.0424 0.3239 0.087 Uiso 1 1 calc R
H07B H 0.7464 -0.0594 0.3300 0.087 Uiso 1 1 calc R
H07C H 0.7218 -0.0409 0.4222 0.087 Uiso 1 1 calc R
C073 C 0.2456(9) -0.2012(8) 0.3231(8) 0.048(3) Uani 1 1 d .
H073 H 0.2109 -0.2502 0.3288 0.058 Uiso 1 1 calc R
C074 C 0.1448(7) 0.0632(7) 0.3499(6) 0.035(2) Uani 1 1 d .
C075 C 0.9617(11) -0.1334(10) 0.1411(9) 0.060(4) Uani 1 1 d .
H075 H 1.0204 -0.1556 0.1400 0.072 Uiso 1 1 calc R
C076 C 0.5376(8) 0.1294(9) -0.0879(8) 0.045(3) Uani 1 1 d .
H07D H 0.5358 0.1533 -0.1518 0.068 Uiso 1 1 calc R
H07E H 0.5693 0.0720 -0.0746 0.068 Uiso 1 1 calc R
H07F H 0.5694 0.1738 -0.0792 0.068 Uiso 1 1 calc R
C077 C -0.0287(8) -0.1025(7) 0.3726(7) 0.039(2) Uani 1 1 d .
H077 H -0.0452 -0.0695 0.3179 0.047 Uiso 1 1 calc R
C078 C 0.0346(7) -0.0615(8) 0.3934(6) 0.037(2) Uani 1 1 d .
C079 C -0.1387(10) -0.3722(8) 0.5548(10) 0.058(4) Uani 1 1 d .
H079 H -0.1621 -0.4325 0.5937 0.070 Uiso 1 1 calc R
C080 C -0.0682(8) -0.1918(7) 0.4314(7) 0.039(2) Uani 1 1 d .
C081 C 0.2558(9) 0.4546(7) 0.0561(8) 0.047(3) Uani 1 1 d .
H081 H 0.2389 0.5153 0.0273 0.056 Uiso 1 1 calc R
C082 C 0.3288(9) 0.3281(7) -0.1252(8) 0.044(3) Uani 1 1 d .
H082 H 0.3411 0.3872 -0.1731 0.052 Uiso 1 1 calc R
C083 C 0.2210(8) 0.2162(8) 0.0059(7) 0.042(3) Uani 1 1 d .
C084 C -0.0423(8) -0.2396(8) 0.5176(8) 0.044(3) Uani 1 1 d .
C085 C 0.0201(8) -0.1981(7) 0.5369(7) 0.041(3) Uani 1 1 d .
H085 H 0.0374 -0.2310 0.5911 0.049 Uiso 1 1 calc R
C086 C 0.3894(9) 0.5307(8) 0.3038(8) 0.050(3) Uani 1 1 d .
C087 C 0.5108(8) 0.2590(8) 0.3109(8) 0.045(3) Uani 1 1 d .
H087 H 0.4848 0.3168 0.3017 0.054 Uiso 1 1 calc R
C088 C 0.2867(10) -0.2137(8) 0.3883(8) 0.053(3) Uani 1 1 d .
H088 H 0.2810 -0.2713 0.4382 0.064 Uiso 1 1 calc R
C089 C -0.1652(10) -0.3227(10) 0.4701(10) 0.060(4) Uani 1 1 d .
H089 H -0.2062 -0.3512 0.4558 0.073 Uiso 1 1 calc R
C090 C 0.4646(7) 0.3073(7) 0.0576(7) 0.036(2) Uani 1 1 d .
H090 H 0.5121 0.3471 0.0100 0.043 Uiso 1 1 calc R
C091 C 0.7343(8) 0.2244(8) 0.0687(8) 0.046(3) Uani 1 1 d .
H091 H 0.7826 0.2658 0.0528 0.055 Uiso 1 1 calc R
C092 C 0.6015(9) 0.2466(9) 0.3085(8) 0.050(3) Uani 1 1 d .
H092 H 0.6369 0.2975 0.2976 0.060 Uiso 1 1 calc R
C093 C 0.2195(7) 0.2977(7) 0.1674(7) 0.033(2) Uani 1 1 d .
C094 C -0.1312(9) -0.2359(8) 0.4116(8) 0.048(3) Uani 1 1 d .
H094 H -0.1494 -0.2047 0.3577 0.058 Uiso 1 1 calc R
C095 C 0.8536(9) 0.4036(11) 0.1468(8) 0.056(3) Uani 1 1 d .
C096 C 0.7989(10) -0.1643(10) 0.1722(9) 0.053(3) Uani 1 1 d .
H096 H 0.7504 -0.2069 0.1921 0.064 Uiso 1 1 calc R
C098 C 0.4431(15) 0.3605(13) 0.5693(15) 0.101(6) Uani 1 1 d .
H09A H 0.4449 0.3712 0.6235 0.121 Uiso 1 1 calc R
H09B H 0.3996 0.4030 0.5424 0.121 Uiso 1 1 calc R
C099 C 0.1347(11) 0.6295(16) 0.1917(17) 0.099(6) Uani 1 1 d .
H09C H 0.1770 0.6816 0.1472 0.119 Uiso 1 1 calc R
H09D H 0.1710 0.5754 0.2125 0.119 Uiso 1 1 calc R
C100 C 0.8610(13) 0.4808(15) 0.3617(12) 0.096(6) Uani 1 1 d .
H10A H 0.9204 0.5137 0.3278 0.115 Uiso 1 1 calc R
H10B H 0.8611 0.4288 0.3438 0.115 Uiso 1 1 calc R

loop_
_atom_site_aniso_label
_atom_site_aniso_U_11
_atom_site_aniso_U_22
_atom_site_aniso_U_33
_atom_site_aniso_U_23
_atom_site_aniso_U_13
_atom_site_aniso_U_12
Zn01 0.0300(7) 0.0319(6) 0.0241(5) -0.0070(4) -0.0066(4) -0.0033(4)
S13 0.0360(17) 0.0524(16) 0.0465(15) -0.0135(12) -0.0126(13) 0.0012(12)
S12 0.0453(19) 0.0669(19) 0.0334(14) -0.0112(13) -0.0047(13) -0.0112(14)
Cl2 0.072(3) 0.097(3) 0.079(3) -0.048(2) -0.023(2) 0.013(2)
Cl11 0.086(3) 0.092(3) 0.077(2) -0.038(2) -0.029(2) -0.008(2)
Cl56 0.102(4) 0.102(4) 0.196(7) -0.067(4) 0.011(4) -0.001(3)
Cl34 0.107(4) 0.070(3) 0.126(4) -0.033(3) -0.040(3) 0.015(2)
Cl90 0.216(7) 0.061(2) 0.076(3) -0.027(2) -0.018(3) -0.005(3)
Cl89 0.150(6) 0.134(5) 0.153(5) -0.095(4) -0.077(4) 0.060(4)
O234 0.028(4) 0.043(4) 0.033(3) -0.012(3) 0.000(3) -0.001(3)
O123 0.038(4) 0.038(4) 0.044(4) -0.020(3) -0.012(3) 0.002(3)
O012 0.044(5) 0.082(6) 0.051(5) -0.035(4) -0.024(4) 0.028(4)
O013 0.029(4) 0.052(4) 0.042(4) -0.018(3) -0.011(3) 0.003(3)
N124 0.026(4) 0.037(4) 0.031(4) -0.015(3) -0.009(3) 0.002(3)
N126 0.027(4) 0.039(4) 0.020(3) -0.012(3) -0.006(3) 0.004(3)
O68 0.060(6) 0.094(7) 0.050(5) -0.026(5) -0.021(5) 0.005(5)
N125 0.029(4) 0.030(4) 0.020(3) -0.010(3) -0.003(3) -0.002(3)
N127 0.033(5) 0.039(4) 0.028(4) -0.013(3) -0.012(3) 0.005(3)
N123 0.038(5) 0.035(4) 0.022(4) -0.011(3) -0.003(3) -0.002(3)
O69 0.053(6) 0.066(6) 0.059(5) -0.011(4) -0.015(4) -0.001(4)
C021 0.035(6) 0.034(5) 0.024(4) -0.011(4) -0.011(4) 0.000(4)
C800 0.028(6) 0.040(5) 0.027(5) -0.005(4) -0.005(4) 0.001(4)
C546 0.033(6) 0.056(6) 0.026(4) -0.023(4) -0.011(4) 0.006(5)
C345 0.032(6) 0.045(5) 0.025(4) -0.010(4) -0.013(4) -0.007(4)
O65 0.071(7) 0.092(8) 0.061(6) -0.031(5) 0.012(5) 0.004(6)
C234 0.029(5) 0.038(5) 0.025(4) -0.014(4) -0.001(4) -0.006(4)
C027 0.039(6) 0.031(5) 0.020(4) -0.006(3) -0.005(4) -0.006(4)
F126 0.150(10) 0.060(5) 0.088(7) -0.020(5) -0.049(7) 0.036(6)
C029 0.041(6) 0.042(5) 0.027(5) -0.015(4) -0.007(4) -0.006(4)
O67 0.052(6) 0.076(6) 0.045(5) -0.015(4) -0.012(4) -0.013(4)
C031 0.041(7) 0.053(6) 0.023(5) -0.015(4) 0.002(4) -0.001(5)
F127 0.085(7) 0.131(8) 0.053(5) -0.034(5) -0.013(5) 0.025(6)
C033 0.037(6) 0.045(6) 0.025(5) -0.009(4) -0.006(4) -0.006(4)
C034 0.050(8) 0.061(7) 0.043(6) -0.029(5) -0.020(5) 0.019(6)
C035 0.042(6) 0.043(6) 0.026(5) -0.013(4) 0.004(4) -0.015(5)
F123 0.111(9) 0.126(9) 0.068(6) -0.010(5) -0.034(6) -0.061(7)
C038 0.082(9) 0.044(6) 0.041(6) -0.031(5) -0.042(6) 0.043(6)
C039 0.036(6) 0.030(4) 0.022(4) -0.008(3) -0.002(4) -0.008(4)
C040 0.051(7) 0.036(5) 0.022(4) -0.007(4) 0.001(4) -0.010(5)
C041 0.026(6) 0.052(6) 0.032(5) -0.021(4) -0.005(4) -0.005(4)
C042 0.039(6) 0.053(6) 0.025(5) -0.014(4) -0.015(4) 0.009(5)
O66 0.098(9) 0.064(6) 0.056(6) -0.003(5) -0.016(6) 0.004(6)
O70 0.088(8) 0.063(6) 0.095(8) -0.046(6) -0.010(6) -0.001(5)
C045 0.038(6) 0.060(7) 0.028(5) -0.023(5) -0.011(4) 0.008(5)
F128 0.070(7) 0.152(10) 0.066(6) -0.015(6) -0.021(5) 0.014(6)
F124 0.121(8) 0.059(5) 0.047(4) -0.002(3) -0.030(5) -0.029(5)
C048 0.043(6) 0.039(5) 0.026(5) -0.008(4) -0.005(4) -0.016(4)
C049 0.041(7) 0.043(6) 0.038(5) -0.012(4) -0.019(5) -0.008(5)
C050 0.052(7) 0.032(5) 0.041(6) -0.013(4) -0.018(5) 0.002(5)
C051 0.040(7) 0.054(6) 0.022(4) -0.012(4) -0.001(4) 0.001(5)
C052 0.045(7) 0.043(6) 0.034(5) -0.009(4) -0.003(5) -0.009(5)
C053 0.034(6) 0.035(5) 0.027(4) -0.010(4) -0.007(4) -0.010(4)
C054 0.025(5) 0.045(5) 0.031(5) -0.018(4) -0.010(4) 0.007(4)
C055 0.052(8) 0.041(6) 0.044(6) -0.004(5) -0.007(6) -0.002(5)
C056 0.042(7) 0.055(6) 0.038(5) -0.028(5) -0.012(5) 0.002(5)
C057 0.030(6) 0.042(5) 0.031(5) -0.015(4) -0.006(4) 0.006(4)
C058 0.045(7) 0.050(7) 0.080(9) -0.043(6) -0.020(6) 0.012(5)
C059 0.028(6) 0.073(8) 0.037(6) -0.021(5) -0.006(5) -0.014(5)
C060 0.048(7) 0.043(6) 0.031(5) -0.011(4) -0.015(5) 0.004(5)
C061 0.042(6) 0.038(5) 0.025(4) -0.007(4) -0.009(4) -0.005(4)
F125 0.152(12) 0.109(9) 0.118(9) -0.078(8) -0.011(8) 0.009(8)
C063 0.029(6) 0.047(6) 0.031(5) -0.010(4) -0.008(4) -0.004(4)
C064 0.055(8) 0.036(5) 0.037(5) -0.012(4) -0.006(5) -0.015(5)
C065 0.031(6) 0.047(6) 0.024(4) -0.015(4) -0.006(4) -0.004(4)
C066 0.038(7) 0.077(8) 0.033(5) -0.018(5) -0.011(5) 0.006(6)
C067 0.028(6) 0.072(8) 0.034(5) -0.027(5) -0.010(4) 0.005(5)
C068 0.042(6) 0.025(4) 0.026(4) -0.009(4) -0.003(4) 0.000(4)
C069 0.029(6) 0.056(7) 0.045(6) -0.013(5) -0.009(5) -0.012(5)
C070 0.042(7) 0.046(6) 0.046(6) -0.018(5) -0.030(5) 0.010(5)
C071 0.060(8) 0.037(5) 0.026(5) -0.006(4) -0.010(5) -0.003(5)
C072 0.030(7) 0.086(9) 0.066(8) -0.035(7) -0.020(6) 0.015(6)
C073 0.052(8) 0.039(6) 0.049(6) -0.005(5) -0.020(6) -0.021(5)
C074 0.029(6) 0.049(6) 0.023(4) -0.015(4) 0.002(4) 0.000(4)
C075 0.073(10) 0.076(9) 0.044(7) -0.032(6) -0.031(6) 0.033(8)
C076 0.029(6) 0.062(7) 0.041(6) -0.024(5) 0.001(5) 0.002(5)
C077 0.039(6) 0.045(6) 0.029(5) -0.014(4) -0.002(4) -0.005(5)
C078 0.033(6) 0.054(6) 0.019(4) -0.013(4) -0.001(4) -0.001(4)
C079 0.059(8) 0.035(6) 0.063(8) -0.018(6) 0.006(7) -0.009(5)
C080 0.039(6) 0.043(5) 0.029(5) -0.014(4) 0.000(4) -0.003(4)
C081 0.065(8) 0.031(5) 0.042(6) -0.011(4) -0.019(6) 0.006(5)
C082 0.058(8) 0.031(5) 0.041(6) -0.009(4) -0.016(5) -0.011(5)
C083 0.041(7) 0.057(6) 0.027(5) -0.020(5) -0.004(4) -0.002(5)
C084 0.042(7) 0.042(6) 0.039(6) -0.015(5) 0.003(5) -0.010(5)
C085 0.047(7) 0.046(6) 0.021(4) -0.006(4) -0.007(4) -0.002(5)
C086 0.059(8) 0.043(6) 0.036(6) -0.007(5) -0.006(5) -0.013(5)
C087 0.031(6) 0.048(6) 0.053(7) -0.017(5) -0.011(5) -0.012(5)
C088 0.080(10) 0.035(6) 0.040(6) -0.003(5) -0.021(6) -0.014(6)
C089 0.063(9) 0.064(8) 0.061(8) -0.039(7) -0.005(7) -0.008(7)
C090 0.032(6) 0.035(5) 0.031(5) -0.006(4) 0.001(4) -0.014(4)
C091 0.030(6) 0.053(7) 0.050(6) -0.017(5) -0.007(5) -0.011(5)
C092 0.048(8) 0.062(7) 0.036(6) -0.015(5) -0.002(5) -0.030(6)
C093 0.022(5) 0.043(5) 0.039(5) -0.017(4) -0.014(4) 0.000(4)
C094 0.051(8) 0.055(7) 0.039(6) -0.024(5) -0.004(5) -0.002(5)
C095 0.038(8) 0.092(10) 0.037(6) -0.019(6) -0.021(5) 0.010(6)
C096 0.054(8) 0.072(8) 0.052(7) -0.040(6) -0.021(6) 0.010(6)
C098 0.113(17) 0.083(12) 0.114(15) -0.051(11) -0.025(13) 0.007(11)
C099 0.038(9) 0.133(17) 0.156(19) -0.090(15) -0.028(11) 0.014(9)
C100 0.076(12) 0.130(16) 0.065(10) -0.039(10) -0.005(9) 0.021(11)

loop_
_atom_type_symbol
_atom_type_description
_atom_type_scat_dispersion_real
_atom_type_scat_dispersion_imag
_atom_type_scat_source
C C 0.0033 0.0016 'International Tables Vol C Tables 4.2.6.8 and 6.1.1.4'
H H 0.0000 0.0000 'International Tables Vol C Tables 4.2.6.8 and 6.1.1.4'
N N 0.0061 0.0033 'International Tables Vol C Tables 4.2.6.8 and 6.1.1.4'
O O 0.0106 0.0060 'International Tables Vol C Tables 4.2.6.8 and 6.1.1.4'
F F 0.0171 0.0103 'International Tables Vol C Tables 4.2.6.8 and 6.1.1.4'
S S 0.1246 0.1234 'International Tables Vol C Tables 4.2.6.8 and 6.1.1.4'
Cl Cl 0.1484 0.1585 'International Tables Vol C Tables 4.2.6.8 and 6.1.1.4'
Zn Zn 0.2839 1.4301 'International Tables Vol C Tables 4.2.6.8 and 6.1.1.4'

loop_
_geom_angle_atom_site_label_1
_geom_angle_atom_site_label_2
_geom_angle_atom_site_label_3
_geom_angle
N124 Zn01 N126 164.9(3)
N124 Zn01 N125 111.6(3)
N126 Zn01 N125 80.7(3)
N124 Zn01 N123 76.8(3)
N126 Zn01 N123 107.0(3)
N125 Zn01 N123 113.7(3)
N124 Zn01 N127 72.6(3)
N126 Zn01 N127 101.2(3)
N125 Zn01 N127 83.3(3)
N123 Zn01 N127 148.9(3)
N124 Zn01 O123 89.9(3)
N126 Zn01 O123 75.4(3)
N125 Zn01 O123 148.2(3)
N123 Zn01 O123 93.3(3)
N127 Zn01 O123 81.1(3)
O69 S13 O70 115.7(7)
O69 S13 O68 116.2(6)
O70 S13 O68 113.7(7)
O69 S13 C095 101.6(6)
O70 S13 C095 104.2(7)
O68 S13 C095 102.8(6)
O65 S12 O67 114.6(7)
O65 S12 O66 114.6(7)
O67 S12 O66 114.5(7)
O65 S12 C086 105.4(7)
O67 S12 C086 101.4(5)
O66 S12 C086 104.2(6)
C021 O234 C076 120.3(8)
C041 O123 C058 117.9(9)
C041 O123 Zn01 108.4(6)
C058 O123 Zn01 124.9(7)
C031 O012 C072 117.1(10)
C083 O013 C038 124.7(9)
C053 N124 C093 120.1(9)
C053 N124 Zn01 117.3(7)
C093 N124 Zn01 122.6(6)
C057 N126 C068 118.2(8)
C057 N126 Zn01 131.1(7)
C068 N126 Zn01 109.3(7)
C234 N125 C039 120.3(8)
C234 N125 Zn01 128.9(6)
C039 N125 Zn01 108.3(6)
C054 N127 C074 122.3(9)
C054 N127 Zn01 111.4(7)
C074 N127 Zn01 123.5(6)
C090 N123 C035 122.8(9)
C090 N123 Zn01 111.0(7)
C035 N123 Zn01 126.2(6)
O234 C021 C027 117.3(8)
O234 C021 C040 124.3(9)
C027 C021 C040 118.3(9)
C085 C800 C042 123.0(9)
C085 C800 C078 117.8(10)
C042 C800 C078 119.0(9)
C029 C546 C056 122.0(10)
C029 C546 C051 119.7(10)
C056 C546 C051 118.3(10)
C041 C345 C031 118.0(9)
C041 C345 C057 121.1(10)
C031 C345 C057 120.8(10)
N125 C234 C049 121.7(9)
N125 C234 C027 117.6(8)
C049 C234 C027 120.6(9)
C083 C027 C021 121.5(9)
C083 C027 C234 121.2(9)
C021 C027 C234 117.3(9)
C035 C029 C546 121.9(10)
C059 C031 C345 121.5(11)
C059 C031 O012 123.4(11)
C345 C031 O012 115.1(10)
C039 C033 C048 116.8(9)
C039 C033 C073 119.3(10)
C048 C033 C073 123.8(10)
C096 C034 C075 121.4(12)
C029 C035 N123 120.4(9)
C029 C035 C052 119.0(11)
N123 C035 C052 120.1(10)
N125 C039 C033 122.5(9)
N125 C039 C068 118.3(8)
C033 C039 C068 119.1(8)
C082 C040 C021 117.9(9)
O123 C041 C345 117.2(9)
O123 C041 C087 121.5(10)
C345 C041 C087 121.3(10)
C063 C042 C800 120.8(9)
C056 C045 C096 122.4(11)
C056 C045 C067 118.6(10)
C096 C045 C067 119.1(11)
C049 C048 C033 119.0(9)
C048 C049 C234 119.5(10)
C081 C050 C093 117.8(11)
C069 C051 C546 121.0(10)
C069 C051 C091 121.5(11)
C546 C051 C091 117.3(10)
C091 C052 C035 119.8(11)
N124 C053 C064 121.9(10)
N124 C053 C090 113.6(9)
C064 C053 C090 124.5(9)
N127 C054 C093 118.7(9)
C079 C055 C084 120.7(12)
C045 C056 C546 121.4(11)
N126 C057 C060 122.6(10)
N126 C057 C345 116.7(9)
C060 C057 C345 120.7(10)
C092 C059 C031 118.5(11)
C071 C060 C057 119.9(11)
C068 C061 C071 117.1(10)
C068 C061 C088 119.1(10)
C071 C061 C088 123.8(9)
C042 C063 C074 121.1(10)
C053 C064 C081 118.8(10)
C074 C065 C078 119.8(9)
C067 C066 C075 121.8(13)
C069 C067 C066 123.5(11)
C069 C067 C045 118.7(10)
C066 C067 C045 117.7(11)
N126 C068 C061 122.6(10)
N126 C068 C039 117.5(8)
C061 C068 C039 120.0(9)
C067 C069 C051 121.9(10)
C082 C070 C083 118.3(10)
C060 C071 C061 119.4(9)
C088 C073 C033 121.6(10)
C065 C074 N127 120.9(9)
C065 C074 C063 121.0(9)
N127 C074 C063 118.0(10)
C034 C075 C066 119.4(13)
C078 C077 C080 122.1(10)
C077 C078 C800 120.1(10)
C077 C078 C065 121.7(9)
C800 C078 C065 118.2(10)
C055 C079 C089 121.0(11)
C077 C080 C094 123.5(11)
C077 C080 C084 117.0(10)
C094 C080 C084 119.5(10)
C050 C081 C064 119.8(10)
C070 C082 C040 123.8(10)
O013 C083 C027 116.1(9)
O013 C083 C070 123.7(11)
C027 C083 C070 120.1(10)
C085 C084 C055 122.4(11)
C085 C084 C080 120.1(9)
C055 C084 C080 117.4(11)
C084 C085 C800 122.9(10)
F124 C086 F123 104.8(11)
F124 C086 F125 104.8(10)
F123 C086 F125 107.6(12)
F124 C086 S12 113.8(9)
F123 C086 S12 112.3(8)
F125 C086 S12 112.8(11)
C092 C087 C041 117.4(11)
C073 C088 C061 120.8(10)
C094 C089 C079 120.8(13)
N123 C090 C053 121.2(8)
C052 C091 C051 122.2(10)
C087 C092 C059 123.4(11)
N124 C093 C050 121.6(9)
N124 C093 C054 113.4(9)
C050 C093 C054 125.0(10)
C089 C094 C080 120.6(12)
F127 C095 F126 108.3(12)
F127 C095 F128 108.3(11)
F126 C095 F128 107.0(13)
F127 C095 S13 111.4(10)
F126 C095 S13 111.9(9)
F128 C095 S13 109.9(10)
C034 C096 C045 120.6(13)
Cl56 C098 Cl34 119.1(12)
Cl2 C099 Cl11 112.4(9)
Cl89 C100 Cl90 114.7(10)

loop_
_geom_bond_atom_site_label_1
_geom_bond_atom_site_label_2
_geom_bond_distance
Zn01 N124 2.061(8)
Zn01 N126 2.092(8)
Zn01 N125 2.125(8)
Zn01 N123 2.204(8)
Zn01 N127 2.354(9)
Zn01 O123 2.364(7)
S13 O69 1.420(11)
S13 O70 1.429(11)
S13 O68 1.446(10)
S13 C095 1.811(13)
S12 O65 1.431(11)
S12 O67 1.439(9)
S12 O66 1.440(10)
S12 C086 1.782(13)
Cl2 C099 1.66(2)
Cl11 C099 1.834(19)
Cl56 C098 1.67(2)
Cl34 C098 1.71(2)
Cl90 C100 1.748(18)
Cl89 C100 1.73(2)
O234 C021 1.335(12)
O234 C076 1.436(12)
O123 C041 1.379(13)
O123 C058 1.448(13)
O012 C031 1.413(14)
O012 C072 1.456(15)
O013 C083 1.349(13)
O013 C038 1.493(13)
N124 C053 1.332(12)
N124 C093 1.349(13)
N126 C057 1.302(14)
N126 C068 1.388(13)
N125 C234 1.307(13)
N125 C039 1.367(11)
N127 C054 1.284(13)
N127 C074 1.405(13)
N123 C090 1.260(13)
N123 C035 1.417(15)
C021 C027 1.423(14)
C021 C040 1.423(13)
C800 C085 1.388(14)
C800 C042 1.413(16)
C800 C078 1.437(14)
C546 C029 1.416(15)
C546 C056 1.420(15)
C546 C051 1.421(16)
C345 C041 1.386(15)
C345 C031 1.408(16)
C345 C057 1.482(15)
C234 C049 1.404(14)
C234 C027 1.498(13)
C027 C083 1.386(16)
F126 C095 1.332(18)
C029 C035 1.377(15)
C031 C059 1.401(17)
F127 C095 1.330(14)
C033 C039 1.407(14)
C033 C048 1.420(15)
C033 C073 1.429(15)
C034 C096 1.381(18)
C034 C075 1.41(2)
C035 C052 1.461(15)
F123 C086 1.331(16)
C039 C068 1.440(15)
C040 C082 1.401(17)
C041 C087 1.438(15)
C042 C063 1.353(15)
C045 C056 1.417(16)
C045 C096 1.422(17)
C045 C067 1.480(17)
F128 C095 1.346(17)
F124 C086 1.317(13)
C048 C049 1.402(14)
C050 C081 1.390(16)
C050 C093 1.397(14)
C051 C069 1.407(17)
C051 C091 1.467(16)
C052 C091 1.342(17)
C053 C064 1.376(15)
C053 C090 1.462(15)
C054 C093 1.461(14)
C055 C079 1.33(2)
C055 C084 1.451(15)
C057 C060 1.409(14)
C059 C092 1.372(19)
C060 C071 1.357(16)
C061 C068 1.393(13)
C061 C071 1.416(16)
C061 C088 1.446(16)
F125 C086 1.363(17)
C063 C074 1.407(15)
C064 C081 1.398(18)
C065 C074 1.361(15)
C065 C078 1.445(14)
C066 C067 1.400(17)
C066 C075 1.415(19)
C067 C069 1.375(17)
C070 C082 1.377(17)
C070 C083 1.404(15)
C073 C088 1.331(17)
C077 C078 1.394(16)
C077 C080 1.403(14)
C079 C089 1.44(2)
C080 C094 1.410(17)
C080 C084 1.457(17)
C084 C085 1.373(17)
C087 C092 1.371(18)
C089 C094 1.347(17)
